data_4316581
loop_
_publ_author_name
'Maravanji S. Balakrishna'
'D. Suresh'
'Ankit Rai'
'Joel T. Mague'
'Dulal Panda'

_publ_section_title
;
 Dinuclear Copper(I) Complexes Containing Cyclodiphosphazane Derivatives
 and Pyridyl Ligands: Synthesis, Structural Studies, and Antiproliferative
 Activity toward Human Cervical and Breast Cancer Cells
;
_journal_name_full 'Inorganic Chemistry'
_journal_page_first 8790
_journal_page_last 8801
_journal_paper_doi 10.1021/ic100944d
_journal_volume 49
_journal_year 2010
_chemical_formula_moiety 'C40 H50 Cu2 I2 N8 O2 P2, C2 H3 N1'
_chemical_formula_sum 'C42 H53 Cu2 I2 N9 O2 P2'
_chemical_formula_weight 1158.75
_chemical_name_systematic
; 
 (1,3-di(tert-butyl)-2,4-bis(N-morpholino)-2,4-bis[iodo
(1,10-phenanthroline-\k^2^N,N')copper(I)][1,3,2,4]
diazadiphosphetidine acetonotrile solvate
;
_space_group_IT_number 14
_symmetry_cell_setting monoclinic
_symmetry_space_group_name_Hall '-P 2ybc'
_symmetry_space_group_name_H-M 'P 1 21/c 1'
_atom_sites_solution_hydrogens geom
_atom_sites_solution_primary Patterson
_atom_sites_solution_secondary difmap
_audit_creation_method SHELXL-97
_cell_angle_alpha 90.00
_cell_angle_beta 98.252(1)
_cell_angle_gamma 90.00
_cell_formula_units_Z 4
_cell_length_a 18.9807(7)
_cell_length_b 10.1871(4)
_cell_length_c 25.6733(9)
_cell_measurement_reflns_used 9901
_cell_measurement_temperature 100(2)
_cell_measurement_theta_max 28.59
_cell_measurement_theta_min 2.27
_cell_volume 4912.7(3)
_computing_cell_refinement 'Bruker APEX2 (Bruker-AXS, 2007)'
_computing_data_collection 'Bruker APEX2 (Bruker-AXS, 2007)'
_computing_data_reduction 'Bruker SAINT+ (Bruker-AXS, 2006)'
_computing_molecular_graphics 'Bruker APEX2 (Bruker-AXS, 2007)'
_computing_publication_material 'Bruker APEX2 (Bruker-AXS, 2007)'
_computing_structure_refinement 'SHELXL-97 (Sheldrick, 1997)'
_computing_structure_solution 'SHELXS-97 (Sheldrick, 1997)'
_diffrn_ambient_temperature 100(2)
_diffrn_measured_fraction_theta_full 0.977
_diffrn_measured_fraction_theta_max 0.977
_diffrn_measurement_device_type 'Bruker-AXS Smart APEX CCD area detector'
_diffrn_measurement_method 'phi and omega scans'
_diffrn_radiation_monochromator graphite
_diffrn_radiation_source 'fine-focus sealed tube'
_diffrn_radiation_type MoK\a
_diffrn_radiation_wavelength 0.71073
_diffrn_reflns_av_R_equivalents 0.0264
_diffrn_reflns_av_sigmaI/netI 0.0236
_diffrn_reflns_limit_h_max 24
_diffrn_reflns_limit_h_min -24
_diffrn_reflns_limit_k_max 13
_diffrn_reflns_limit_k_min -13
_diffrn_reflns_limit_l_max 33
_diffrn_reflns_limit_l_min -32
_diffrn_reflns_number 42242
_diffrn_reflns_theta_full 28.00
_diffrn_reflns_theta_max 28.00
_diffrn_reflns_theta_min 1.60
_exptl_absorpt_coefficient_mu 2.231
_exptl_absorpt_correction_T_max 0.6922
_exptl_absorpt_correction_T_min 0.6056
_exptl_absorpt_correction_type multi-scan
_exptl_absorpt_process_details 'SADABS (Sheldrick, 2007)'
_exptl_crystal_colour orange
_exptl_crystal_density_diffrn 1.567
_exptl_crystal_density_method 'not measured'
_exptl_crystal_description Block
_exptl_crystal_F_000 2312
_exptl_crystal_size_max 0.22
_exptl_crystal_size_mid 0.21
_exptl_crystal_size_min 0.18
_refine_diff_density_max 0.880
_refine_diff_density_min -0.857
_refine_diff_density_rms 0.081
_refine_ls_extinction_method none
_refine_ls_goodness_of_fit_ref 1.033
_refine_ls_hydrogen_treatment constr
_refine_ls_matrix_type full
_refine_ls_number_parameters 539
_refine_ls_number_reflns 11597
_refine_ls_number_restraints 0
_refine_ls_restrained_S_all 1.033
_refine_ls_R_factor_all 0.0252
_refine_ls_R_factor_gt 0.0223
_refine_ls_shift/su_max 0.002
_refine_ls_shift/su_mean 0.000
_refine_ls_structure_factor_coef Fsqd
_refine_ls_weighting_details 'calc w=1/[\s^2^(Fo^2^)+(0.0230P)^2^+3.7798P] where P=(Fo^2^+2Fc^2^)/3'
_refine_ls_weighting_scheme calc
_refine_ls_wR_factor_gt 0.0534
_refine_ls_wR_factor_ref 0.0547
_reflns_number_gt 10589
_reflns_number_total 11597
_reflns_threshold_expression >2sigma(I)
_cod_data_source_file ic100944d_si_001.cif
_cod_data_source_block 9
_cod_depositor_comments
;
The following automatic conversions were performed:

'_symmetry_cell_setting' value 'Monoclinic' changed to 'monoclinic'
according to the built-in table from CIF Core dictionary named
'cif_core.dic' version 2.4.1 from 2010-06-29.

Automatic conversion script
Id: cif_fix_values 1646 2011-03-28 12:23:43Z adriana 
;
_cod_database_code 4316581

loop_
_symmetry_equiv_pos_as_xyz
'x, y, z'
'-x, y+1/2, -z+1/2'
'-x, -y, -z'
'x, -y-1/2, z-1/2'

loop_
_atom_site_label
_atom_site_type_symbol
_atom_site_fract_x
_atom_site_fract_y
_atom_site_fract_z
_atom_site_U_iso_or_equiv
_atom_site_adp_type
_atom_site_occupancy
_atom_site_symmetry_multiplicity
_atom_site_calc_flag
_atom_site_refinement_flags
_atom_site_disorder_assembly
_atom_site_disorder_group
I1 I 0.209892(6) 0.550141(11) 0.221775(5) 0.01842(3) Uani 1 1 d . . .
I2 I 0.199260(7) 1.287798(12) 0.453958(5) 0.02321(4) Uani 1 1 d . . .
Cu1 Cu 0.207360(11) 0.80646(2) 0.244171(9) 0.01583(5) Uani 1 1 d . . .
Cu2 Cu 0.210771(11) 1.04034(2) 0.421229(8) 0.01515(5) Uani 1 1 d . . .
P1 P 0.30343(2) 0.86324(4) 0.298149(17) 0.01287(9) Uani 1 1 d . . .
P2 P 0.30516(2) 0.98913(4) 0.385377(17) 0.01192(8) Uani 1 1 d . . .
O1 O 0.49121(9) 0.6866(2) 0.23526(8) 0.0537(6) Uani 1 1 d . . .
O2 O 0.48937(8) 1.19357(15) 0.48067(6) 0.0278(3) Uani 1 1 d . . .
N1 N 0.31469(8) 1.02170(14) 0.32173(6) 0.0134(3) Uani 1 1 d . . .
N2 N 0.31640(8) 0.83019(14) 0.36407(6) 0.0138(3) Uani 1 1 d . . .
N3 N 0.37573(8) 0.81079(16) 0.27457(6) 0.0198(3) Uani 1 1 d . . .
N4 N 0.37818(8) 1.04448(15) 0.42235(6) 0.0168(3) Uani 1 1 d . . .
N5 N 0.09848(9) 0.82051(16) 0.24682(7) 0.0253(4) Uani 1 1 d . . .
N6 N 0.17362(10) 0.90761(16) 0.17229(7) 0.0247(4) Uani 1 1 d . . .
N7 N 0.10386(8) 1.00367(15) 0.39472(6) 0.0164(3) Uani 1 1 d . . .
N8 N 0.18340(8) 0.93461(15) 0.48592(6) 0.0166(3) Uani 1 1 d . . .
C1 C 0.29693(10) 1.14428(18) 0.29162(7) 0.0169(4) Uani 1 1 d . . .
C2 C 0.33287(13) 1.2604(2) 0.32210(8) 0.0281(5) Uani 1 1 d . . .
H2A H 0.3175 1.2648 0.3569 0.042 Uiso 1 1 calc R . .
H2B H 0.3196 1.3418 0.3028 0.042 Uiso 1 1 calc R . .
H2C H 0.3847 1.2494 0.3262 0.042 Uiso 1 1 calc R . .
C3 C 0.32661(11) 1.1313(2) 0.23945(7) 0.0221(4) Uani 1 1 d . . .
H3A H 0.3775 1.1103 0.2465 0.033 Uiso 1 1 calc R . .
H3B H 0.3200 1.2142 0.2200 0.033 Uiso 1 1 calc R . .
H3C H 0.3014 1.0609 0.2184 0.033 Uiso 1 1 calc R . .
C4 C 0.21659(11) 1.1662(2) 0.28136(8) 0.0244(4) Uani 1 1 d . . .
H4A H 0.1934 1.0886 0.2641 0.037 Uiso 1 1 calc R . .
H4B H 0.2060 1.2430 0.2586 0.037 Uiso 1 1 calc R . .
H4C H 0.1988 1.1811 0.3149 0.037 Uiso 1 1 calc R . .
C5 C 0.30112(11) 0.70699(18) 0.39148(7) 0.0190(4) Uani 1 1 d . . .
C6 C 0.33156(12) 0.72247(19) 0.44965(8) 0.0242(4) Uani 1 1 d . . .
H6A H 0.3828 0.7396 0.4529 0.036 Uiso 1 1 calc R . .
H6B H 0.3234 0.6416 0.4686 0.036 Uiso 1 1 calc R . .
H6C H 0.3080 0.7960 0.4647 0.036 Uiso 1 1 calc R . .
C7 C 0.33837(14) 0.5931(2) 0.36808(9) 0.0314(5) Uani 1 1 d . . .
H7A H 0.3196 0.5841 0.3306 0.047 Uiso 1 1 calc R . .
H7B H 0.3297 0.5117 0.3865 0.047 Uiso 1 1 calc R . .
H7C H 0.3897 0.6102 0.3720 0.047 Uiso 1 1 calc R . .
C8 C 0.22097(11) 0.6804(2) 0.38551(8) 0.0265(4) Uani 1 1 d . . .
H8A H 0.1970 0.7552 0.3993 0.040 Uiso 1 1 calc R . .
H8B H 0.2123 0.6010 0.4052 0.040 Uiso 1 1 calc R . .
H8C H 0.2024 0.6680 0.3482 0.040 Uiso 1 1 calc R . .
C9 C 0.44886(11) 0.8234(3) 0.30214(9) 0.0338(5) Uani 1 1 d . . .
H9A H 0.4481 0.8303 0.3405 0.041 Uiso 1 1 calc R . .
H9B H 0.4710 0.9040 0.2903 0.041 Uiso 1 1 calc R . .
C10 C 0.49206(13) 0.7036(3) 0.29040(11) 0.0493(8) Uani 1 1 d . . .
H10A H 0.5418 0.7142 0.3076 0.059 Uiso 1 1 calc R . .
H10B H 0.4722 0.6244 0.3052 0.059 Uiso 1 1 calc R . .
C11 C 0.41949(12) 0.6674(3) 0.21022(10) 0.0391(6) Uani 1 1 d . . .
H11A H 0.3993 0.5885 0.2251 0.047 Uiso 1 1 calc R . .
H11B H 0.4192 0.6526 0.1721 0.047 Uiso 1 1 calc R . .
C12 C 0.37394(11) 0.7860(2) 0.21827(8) 0.0266(4) Uani 1 1 d . . .
H12A H 0.3920 0.8638 0.2013 0.032 Uiso 1 1 calc R . .
H12B H 0.3243 0.7700 0.2018 0.032 Uiso 1 1 calc R . .
C13 C 0.45061(10) 1.0395(2) 0.40893(8) 0.0223(4) Uani 1 1 d . . .
H13A H 0.4487 1.0281 0.3705 0.027 Uiso 1 1 calc R . .
H13B H 0.4764 0.9636 0.4267 0.027 Uiso 1 1 calc R . .
C14 C 0.48981(11) 1.1657(2) 0.42625(8) 0.0266(4) Uani 1 1 d . . .
H14A H 0.5397 1.1586 0.4195 0.032 Uiso 1 1 calc R . .
H14B H 0.4673 1.2396 0.4049 0.032 Uiso 1 1 calc R . .
C15 C 0.41778(11) 1.2014(2) 0.49179(8) 0.0250(4) Uani 1 1 d . . .
H15A H 0.3928 1.2743 0.4713 0.030 Uiso 1 1 calc R . .
H15B H 0.4183 1.2206 0.5296 0.030 Uiso 1 1 calc R . .
C16 C 0.37787(10) 1.07464(19) 0.47804(7) 0.0192(4) Uani 1 1 d . . .
H16A H 0.4008 1.0023 0.5000 0.023 Uiso 1 1 calc R . .
H16B H 0.3282 1.0834 0.4852 0.023 Uiso 1 1 calc R . .
C17 C 0.06122(12) 0.7639(2) 0.28074(11) 0.0345(5) Uani 1 1 d . . .
H17 H 0.0861 0.7196 0.3104 0.041 Uiso 1 1 calc R . .
C18 C -0.01394(13) 0.7669(3) 0.27429(13) 0.0495(8) Uani 1 1 d . . .
H18 H -0.0390 0.7237 0.2988 0.059 Uiso 1 1 calc R . .
C19 C -0.05025(13) 0.8330(3) 0.23225(15) 0.0588(10) Uani 1 1 d . . .
H19 H -0.1007 0.8393 0.2284 0.071 Uiso 1 1 calc R . .
C20 C -0.01307(13) 0.8911(2) 0.19518(13) 0.0502(8) Uani 1 1 d . . .
C21 C 0.06228(11) 0.8809(2) 0.20366(10) 0.0323(5) Uani 1 1 d . . .
C22 C -0.04638(18) 0.9569(3) 0.14794(18) 0.0739(14) Uani 1 1 d . . .
H22 H -0.0967 0.9662 0.1421 0.089 Uiso 1 1 calc R . .
C23 C -0.0083(2) 1.0051(3) 0.11232(17) 0.0720(13) Uani 1 1 d . . .
H23 H -0.0321 1.0492 0.0822 0.086 Uiso 1 1 calc R . .
C24 C 0.06707(17) 0.9918(2) 0.11850(12) 0.0507(8) Uani 1 1 d . . .
C25 C 0.1093(2) 1.0308(2) 0.08014(11) 0.0611(10) Uani 1 1 d . . .
H25 H 0.0880 1.0729 0.0488 0.073 Uiso 1 1 calc R . .
C26 C 0.18029(19) 1.0079(2) 0.08820(10) 0.0498(8) Uani 1 1 d . . .
H26 H 0.2090 1.0333 0.0625 0.060 Uiso 1 1 calc R . .
C27 C 0.21103(14) 0.9461(2) 0.13493(8) 0.0328(5) Uani 1 1 d . . .
H27 H 0.2609 0.9311 0.1401 0.039 Uiso 1 1 calc R . .
C28 C 0.10232(13) 0.9300(2) 0.16460(9) 0.0321(5) Uani 1 1 d . . .
C29 C 0.06352(10) 1.04956(19) 0.35201(7) 0.0198(4) Uani 1 1 d . . .
H29 H 0.0859 1.0968 0.3270 0.024 Uiso 1 1 calc R . .
C30 C -0.01027(10) 1.0319(2) 0.34203(8) 0.0230(4) Uani 1 1 d . . .
H30 H -0.0371 1.0685 0.3114 0.028 Uiso 1 1 calc R . .
C31 C -0.04325(10) 0.96133(19) 0.37678(8) 0.0224(4) Uani 1 1 d . . .
H31 H -0.0931 0.9458 0.3699 0.027 Uiso 1 1 calc R . .
C32 C -0.00285(10) 0.91151(18) 0.42306(8) 0.0192(4) Uani 1 1 d . . .
C33 C -0.03361(10) 0.84411(19) 0.46362(8) 0.0222(4) Uani 1 1 d . . .
H33 H -0.0831 0.8248 0.4583 0.027 Uiso 1 1 calc R . .
C34 C 0.00621(11) 0.80810(19) 0.50878(8) 0.0229(4) Uani 1 1 d . . .
H34 H -0.0155 0.7631 0.5348 0.028 Uiso 1 1 calc R . .
C35 C 0.08139(10) 0.83650(18) 0.51858(7) 0.0191(4) Uani 1 1 d . . .
C36 C 0.12454(11) 0.81204(19) 0.56698(8) 0.0225(4) Uani 1 1 d . . .
H36 H 0.1049 0.7709 0.5949 0.027 Uiso 1 1 calc R . .
C37 C 0.19466(11) 0.84757(19) 0.57372(7) 0.0225(4) Uani 1 1 d . . .
H37 H 0.2241 0.8318 0.6063 0.027 Uiso 1 1 calc R . .
C38 C 0.22247(10) 0.90751(19) 0.53199(7) 0.0190(4) Uani 1 1 d . . .
H38 H 0.2716 0.9299 0.5368 0.023 Uiso 1 1 calc R . .
C39 C 0.11367(9) 0.89985(17) 0.47931(7) 0.0159(3) Uani 1 1 d . . .
C40 C 0.07084(10) 0.93731(17) 0.43051(7) 0.0162(3) Uani 1 1 d . . .
C42 C 0.26551(14) 0.3097(2) 0.10990(9) 0.0356(5) Uani 1 1 d . . .
H42A H 0.2347 0.3607 0.1299 0.053 Uiso 1 1 calc R . .
H42B H 0.2714 0.2209 0.1245 0.053 Uiso 1 1 calc R . .
H42C H 0.2437 0.3049 0.0730 0.053 Uiso 1 1 calc R . .
C41 C 0.33453(13) 0.3729(3) 0.11338(8) 0.0339(5) Uani 1 1 d . . .
N9 N 0.38790(13) 0.4234(3) 0.11521(10) 0.0665(8) Uani 1 1 d . . .

loop_
_atom_site_aniso_label
_atom_site_aniso_U_11
_atom_site_aniso_U_22
_atom_site_aniso_U_33
_atom_site_aniso_U_23
_atom_site_aniso_U_13
_atom_site_aniso_U_12
I1 0.02129(6) 0.01506(6) 0.01785(6) -0.00202(4) -0.00079(4) -0.00143(4)
I2 0.03190(7) 0.01680(6) 0.02147(7) -0.00188(5) 0.00567(5) 0.00514(5)
Cu1 0.01425(11) 0.01660(11) 0.01570(11) -0.00116(8) -0.00107(8) -0.00131(8)
Cu2 0.01456(11) 0.01717(11) 0.01396(10) -0.00009(8) 0.00284(8) 0.00142(8)
P1 0.0118(2) 0.0134(2) 0.0133(2) -0.00234(16) 0.00153(16) 0.00022(16)
P2 0.0119(2) 0.0113(2) 0.0122(2) -0.00131(16) 0.00063(15) -0.00016(16)
O1 0.0234(9) 0.0857(15) 0.0521(11) -0.0382(11) 0.0063(8) 0.0120(9)
O2 0.0263(8) 0.0333(8) 0.0220(7) -0.0037(6) -0.0025(6) -0.0135(6)
N1 0.0152(7) 0.0119(7) 0.0130(7) -0.0011(5) 0.0020(5) -0.0010(6)
N2 0.0156(7) 0.0109(7) 0.0143(7) -0.0017(6) 0.0003(5) 0.0003(6)
N3 0.0141(7) 0.0257(8) 0.0199(8) -0.0089(7) 0.0029(6) 0.0007(6)
N4 0.0154(7) 0.0200(8) 0.0147(7) -0.0043(6) 0.0006(6) -0.0014(6)
N5 0.0180(8) 0.0193(8) 0.0380(10) -0.0118(7) 0.0016(7) -0.0002(6)
N6 0.0345(10) 0.0156(8) 0.0200(8) -0.0014(6) -0.0104(7) -0.0038(7)
N7 0.0165(7) 0.0183(8) 0.0146(7) -0.0023(6) 0.0029(6) 0.0025(6)
N8 0.0176(7) 0.0172(7) 0.0153(7) -0.0012(6) 0.0029(6) 0.0023(6)
C1 0.0211(9) 0.0143(8) 0.0153(8) 0.0017(7) 0.0021(7) -0.0012(7)
C2 0.0458(13) 0.0156(9) 0.0209(10) 0.0005(8) -0.0015(9) -0.0053(9)
C3 0.0264(10) 0.0238(10) 0.0167(9) 0.0025(7) 0.0054(7) -0.0056(8)
C4 0.0239(10) 0.0219(10) 0.0275(10) 0.0089(8) 0.0043(8) 0.0064(8)
C5 0.0266(10) 0.0120(8) 0.0167(9) 0.0004(7) -0.0022(7) 0.0012(7)
C6 0.0348(11) 0.0184(9) 0.0175(9) 0.0011(7) -0.0031(8) 0.0024(8)
C7 0.0519(14) 0.0170(10) 0.0241(10) -0.0012(8) 0.0013(9) 0.0092(9)
C8 0.0329(11) 0.0212(10) 0.0242(10) 0.0037(8) -0.0003(8) -0.0104(8)
C9 0.0140(9) 0.0509(14) 0.0360(12) -0.0213(11) 0.0014(8) 0.0029(9)
C10 0.0227(12) 0.073(2) 0.0497(16) -0.0301(14) -0.0022(10) 0.0182(12)
C11 0.0267(12) 0.0531(15) 0.0382(13) -0.0251(12) 0.0071(10) 0.0040(11)
C12 0.0241(10) 0.0354(12) 0.0221(10) -0.0106(9) 0.0090(8) -0.0047(9)
C13 0.0146(9) 0.0289(11) 0.0232(10) -0.0062(8) 0.0015(7) -0.0031(8)
C14 0.0215(10) 0.0353(12) 0.0222(10) -0.0015(9) 0.0006(8) -0.0105(9)
C15 0.0295(11) 0.0239(10) 0.0208(10) -0.0061(8) 0.0007(8) -0.0068(8)
C16 0.0217(9) 0.0206(9) 0.0148(9) -0.0029(7) 0.0004(7) -0.0042(7)
C17 0.0249(11) 0.0294(11) 0.0522(15) -0.0202(11) 0.0149(10) -0.0072(9)
C18 0.0237(12) 0.0410(15) 0.088(2) -0.0403(15) 0.0227(13) -0.0131(11)
C19 0.0144(11) 0.0393(15) 0.119(3) -0.0508(17) -0.0014(14) 0.0026(11)
C20 0.0201(12) 0.0275(12) 0.095(2) -0.0350(14) -0.0186(13) 0.0083(10)
C21 0.0207(10) 0.0174(10) 0.0528(14) -0.0173(9) -0.0151(9) 0.0058(8)
C22 0.0396(17) 0.0377(17) 0.125(3) -0.0401(19) -0.053(2) 0.0243(14)
C23 0.069(2) 0.0346(16) 0.092(3) -0.0160(17) -0.058(2) 0.0217(16)
C24 0.0675(19) 0.0178(11) 0.0531(17) -0.0097(11) -0.0385(15) 0.0125(12)
C25 0.115(3) 0.0184(11) 0.0358(15) 0.0045(10) -0.0377(17) 0.0002(14)
C26 0.097(2) 0.0223(12) 0.0232(12) 0.0043(9) -0.0153(13) -0.0159(13)
C27 0.0558(15) 0.0194(10) 0.0201(10) 0.0006(8) -0.0057(10) -0.0089(10)
C28 0.0401(13) 0.0138(9) 0.0354(12) -0.0079(8) -0.0181(10) 0.0042(9)
C29 0.0212(9) 0.0204(9) 0.0173(9) -0.0014(7) 0.0017(7) 0.0026(7)
C30 0.0204(10) 0.0253(10) 0.0216(9) -0.0030(8) -0.0026(7) 0.0060(8)
C31 0.0158(9) 0.0230(10) 0.0275(10) -0.0081(8) 0.0000(7) 0.0017(7)
C32 0.0184(9) 0.0173(9) 0.0223(9) -0.0060(7) 0.0040(7) 0.0010(7)
C33 0.0179(9) 0.0184(9) 0.0317(11) -0.0058(8) 0.0084(8) -0.0027(7)
C34 0.0258(10) 0.0170(9) 0.0287(10) -0.0004(8) 0.0132(8) -0.0019(8)
C35 0.0235(10) 0.0134(8) 0.0220(9) -0.0006(7) 0.0083(7) 0.0012(7)
C36 0.0315(11) 0.0180(9) 0.0199(9) 0.0037(7) 0.0103(8) 0.0023(8)
C37 0.0314(11) 0.0203(9) 0.0156(9) 0.0018(7) 0.0030(8) 0.0056(8)
C38 0.0207(9) 0.0198(9) 0.0162(9) -0.0005(7) 0.0012(7) 0.0015(7)
C39 0.0171(9) 0.0144(8) 0.0167(8) -0.0026(7) 0.0039(7) 0.0020(7)
C40 0.0168(9) 0.0151(8) 0.0170(9) -0.0035(7) 0.0041(7) 0.0012(7)
C42 0.0492(14) 0.0322(12) 0.0242(11) -0.0003(9) 0.0008(10) -0.0080(11)
C41 0.0368(13) 0.0454(14) 0.0191(10) -0.0030(9) 0.0028(9) 0.0054(11)
N9 0.0405(14) 0.125(3) 0.0358(13) -0.0175(15) 0.0109(10) -0.0145(15)

loop_
_atom_type_symbol
_atom_type_description
_atom_type_scat_dispersion_real
_atom_type_scat_dispersion_imag
_atom_type_scat_source
C C 0.0033 0.0016 'International Tables Vol C Tables 4.2.6.8 and 6.1.1.4'
H H 0.0000 0.0000 'International Tables Vol C Tables 4.2.6.8 and 6.1.1.4'
N N 0.0061 0.0033 'International Tables Vol C Tables 4.2.6.8 and 6.1.1.4'
O O 0.0106 0.0060 'International Tables Vol C Tables 4.2.6.8 and 6.1.1.4'
P P 0.1023 0.0942 'International Tables Vol C Tables 4.2.6.8 and 6.1.1.4'
Cu Cu 0.3201 1.2651 'International Tables Vol C Tables 4.2.6.8 and 6.1.1.4'
I I -0.4742 1.8119 'International Tables Vol C Tables 4.2.6.8 and 6.1.1.4'

loop_
_geom_angle_atom_site_label_1
_geom_angle_atom_site_label_2
_geom_angle_atom_site_label_3
_geom_angle
_geom_angle_site_symmetry_1
_geom_angle_site_symmetry_3
_geom_angle_publ_flag
N5 Cu1 N6 79.55(7) . . ?
N5 Cu1 P1 134.19(5) . . ?
N6 Cu1 P1 122.46(5) . . ?
N5 Cu1 I1 97.04(5) . . ?
N6 Cu1 I1 107.36(4) . . ?
P1 Cu1 I1 110.643(15) . . ?
N7 Cu2 N8 80.02(6) . . ?
N7 Cu2 P2 129.64(4) . . ?
N8 Cu2 P2 121.23(4) . . ?
N7 Cu2 I2 98.75(4) . . ?
N8 Cu2 I2 101.16(4) . . ?
P2 Cu2 I2 117.687(15) . . ?
N3 P1 N2 106.73(8) . . ?
N3 P1 N1 111.13(8) . . ?
N2 P1 N1 81.02(7) . . ?
N3 P1 Cu1 109.75(6) . . ?
N2 P1 Cu1 124.05(5) . . ?
N1 P1 Cu1 121.03(5) . . ?
N4 P2 N1 106.70(8) . . ?
N4 P2 N2 111.54(8) . . ?
N1 P2 N2 81.04(7) . . ?
N4 P2 Cu2 110.14(6) . . ?
N1 P2 Cu2 124.24(5) . . ?
N2 P2 Cu2 120.02(5) . . ?
C10 O1 C11 109.70(18) . . ?
C14 O2 C15 110.23(15) . . ?
C1 N1 P2 128.13(12) . . ?
C1 N1 P1 126.70(12) . . ?
P2 N1 P1 97.44(8) . . ?
C5 N2 P1 128.66(12) . . ?
C5 N2 P2 126.73(12) . . ?
P1 N2 P2 97.00(8) . . ?
C12 N3 C9 112.16(16) . . ?
C12 N3 P1 120.73(13) . . ?
C9 N3 P1 124.56(13) . . ?
C16 N4 C13 111.88(15) . . ?
C16 N4 P2 120.62(12) . . ?
C13 N4 P2 125.97(13) . . ?
C17 N5 C21 118.3(2) . . ?
C17 N5 Cu1 127.97(16) . . ?
C21 N5 Cu1 113.02(15) . . ?
C27 N6 C28 117.98(19) . . ?
C27 N6 Cu1 129.88(16) . . ?
C28 N6 Cu1 112.10(15) . . ?
C29 N7 C40 117.65(16) . . ?
C29 N7 Cu2 128.79(13) . . ?
C40 N7 Cu2 112.95(12) . . ?
C38 N8 C39 117.77(16) . . ?
C38 N8 Cu2 129.61(13) . . ?
C39 N8 Cu2 112.41(12) . . ?
N1 C1 C2 109.56(15) . . ?
N1 C1 C4 111.10(15) . . ?
C2 C1 C4 109.72(17) . . ?
N1 C1 C3 107.37(15) . . ?
C2 C1 C3 108.81(16) . . ?
C4 C1 C3 110.23(16) . . ?
C1 C2 H2A 109.5 . . ?
C1 C2 H2B 109.5 . . ?
H2A C2 H2B 109.5 . . ?
C1 C2 H2C 109.5 . . ?
H2A C2 H2C 109.5 . . ?
H2B C2 H2C 109.5 . . ?
C1 C3 H3A 109.5 . . ?
C1 C3 H3B 109.5 . . ?
H3A C3 H3B 109.5 . . ?
C1 C3 H3C 109.5 . . ?
H3A C3 H3C 109.5 . . ?
H3B C3 H3C 109.5 . . ?
C1 C4 H4A 109.5 . . ?
C1 C4 H4B 109.5 . . ?
H4A C4 H4B 109.5 . . ?
C1 C4 H4C 109.5 . . ?
H4A C4 H4C 109.5 . . ?
H4B C4 H4C 109.5 . . ?
N2 C5 C7 108.82(16) . . ?
N2 C5 C6 107.62(15) . . ?
C7 C5 C6 109.34(16) . . ?
N2 C5 C8 111.13(15) . . ?
C7 C5 C8 109.61(17) . . ?
C6 C5 C8 110.27(17) . . ?
C5 C6 H6A 109.5 . . ?
C5 C6 H6B 109.5 . . ?
H6A C6 H6B 109.5 . . ?
C5 C6 H6C 109.5 . . ?
H6A C6 H6C 109.5 . . ?
H6B C6 H6C 109.5 . . ?
C5 C7 H7A 109.5 . . ?
C5 C7 H7B 109.5 . . ?
H7A C7 H7B 109.5 . . ?
C5 C7 H7C 109.5 . . ?
H7A C7 H7C 109.5 . . ?
H7B C7 H7C 109.5 . . ?
C5 C8 H8A 109.5 . . ?
C5 C8 H8B 109.5 . . ?
H8A C8 H8B 109.5 . . ?
C5 C8 H8C 109.5 . . ?
H8A C8 H8C 109.5 . . ?
H8B C8 H8C 109.5 . . ?
N3 C9 C10 109.44(18) . . ?
N3 C9 H9A 109.8 . . ?
C10 C9 H9A 109.8 . . ?
N3 C9 H9B 109.8 . . ?
C10 C9 H9B 109.8 . . ?
H9A C9 H9B 108.2 . . ?
O1 C10 C9 111.4(2) . . ?
O1 C10 H10A 109.4 . . ?
C9 C10 H10A 109.4 . . ?
O1 C10 H10B 109.4 . . ?
C9 C10 H10B 109.4 . . ?
H10A C10 H10B 108.0 . . ?
O1 C11 C12 110.70(19) . . ?
O1 C11 H11A 109.5 . . ?
C12 C11 H11A 109.5 . . ?
O1 C11 H11B 109.5 . . ?
C12 C11 H11B 109.5 . . ?
H11A C11 H11B 108.1 . . ?
N3 C12 C11 109.83(19) . . ?
N3 C12 H12A 109.7 . . ?
C11 C12 H12A 109.7 . . ?
N3 C12 H12B 109.7 . . ?
C11 C12 H12B 109.7 . . ?
H12A C12 H12B 108.2 . . ?
N4 C13 C14 109.75(16) . . ?
N4 C13 H13A 109.7 . . ?
C14 C13 H13A 109.7 . . ?
N4 C13 H13B 109.7 . . ?
C14 C13 H13B 109.7 . . ?
H13A C13 H13B 108.2 . . ?
O2 C14 C13 112.53(17) . . ?
O2 C14 H14A 109.1 . . ?
C13 C14 H14A 109.1 . . ?
O2 C14 H14B 109.1 . . ?
C13 C14 H14B 109.1 . . ?
H14A C14 H14B 107.8 . . ?
O2 C15 C16 111.35(16) . . ?
O2 C15 H15A 109.4 . . ?
C16 C15 H15A 109.4 . . ?
O2 C15 H15B 109.4 . . ?
C16 C15 H15B 109.4 . . ?
H15A C15 H15B 108.0 . . ?
N4 C16 C15 109.58(16) . . ?
N4 C16 H16A 109.8 . . ?
C15 C16 H16A 109.8 . . ?
N4 C16 H16B 109.8 . . ?
C15 C16 H16B 109.8 . . ?
H16A C16 H16B 108.2 . . ?
N5 C17 C18 122.5(3) . . ?
N5 C17 H17 118.8 . . ?
C18 C17 H17 118.8 . . ?
C19 C18 C17 119.2(3) . . ?
C19 C18 H18 120.4 . . ?
C17 C18 H18 120.4 . . ?
C18 C19 C20 119.9(2) . . ?
C18 C19 H19 120.0 . . ?
C20 C19 H19 120.0 . . ?
C19 C20 C21 117.5(3) . . ?
C19 C20 C22 124.4(3) . . ?
C21 C20 C22 118.1(3) . . ?
N5 C21 C20 122.5(3) . . ?
N5 C21 C28 118.04(18) . . ?
C20 C21 C28 119.4(2) . . ?
C23 C22 C20 121.9(3) . . ?
C23 C22 H22 119.1 . . ?
C20 C22 H22 119.1 . . ?
C22 C23 C24 121.5(3) . . ?
C22 C23 H23 119.2 . . ?
C24 C23 H23 119.2 . . ?
C25 C24 C28 117.3(3) . . ?
C25 C24 C23 123.9(3) . . ?
C28 C24 C23 118.7(3) . . ?
C26 C25 C24 119.8(2) . . ?
C26 C25 H25 120.1 . . ?
C24 C25 H25 120.1 . . ?
C25 C26 C27 119.3(3) . . ?
C25 C26 H26 120.3 . . ?
C27 C26 H26 120.3 . . ?
N6 C27 C26 123.2(3) . . ?
N6 C27 H27 118.4 . . ?
C26 C27 H27 118.4 . . ?
N6 C28 C24 122.4(3) . . ?
N6 C28 C21 117.23(19) . . ?
C24 C28 C21 120.3(2) . . ?
N7 C29 C30 123.30(18) . . ?
N7 C29 H29 118.4 . . ?
C30 C29 H29 118.4 . . ?
C31 C30 C29 119.28(18) . . ?
C31 C30 H30 120.4 . . ?
C29 C30 H30 120.4 . . ?
C30 C31 C32 119.61(18) . . ?
C30 C31 H31 120.2 . . ?
C32 C31 H31 120.2 . . ?
C40 C32 C31 117.10(18) . . ?
C40 C32 C33 119.25(17) . . ?
C31 C32 C33 123.53(18) . . ?
C34 C33 C32 121.28(18) . . ?
C34 C33 H33 119.4 . . ?
C32 C33 H33 119.4 . . ?
C33 C34 C35 121.10(18) . . ?
C33 C34 H34 119.4 . . ?
C35 C34 H34 119.4 . . ?
C36 C35 C39 117.04(17) . . ?
C36 C35 C34 123.62(17) . . ?
C39 C35 C34 119.21(17) . . ?
C37 C36 C35 119.82(18) . . ?
C37 C36 H36 120.1 . . ?
C35 C36 H36 120.1 . . ?
C36 C37 C38 119.07(18) . . ?
C36 C37 H37 120.5 . . ?
C38 C37 H37 120.5 . . ?
N8 C38 C37 123.15(18) . . ?
N8 C38 H38 118.4 . . ?
C37 C38 H38 118.4 . . ?
N8 C39 C35 123.12(17) . . ?
N8 C39 C40 117.22(16) . . ?
C35 C39 C40 119.57(17) . . ?
N7 C40 C32 122.98(17) . . ?
N7 C40 C39 117.37(16) . . ?
C32 C40 C39 119.53(17) . . ?
C41 C42 H42A 109.5 . . ?
C41 C42 H42B 109.5 . . ?
H42A C42 H42B 109.5 . . ?
C41 C42 H42C 109.5 . . ?
H42A C42 H42C 109.5 . . ?
H42B C42 H42C 109.5 . . ?
N9 C41 C42 178.7(3) . . ?

loop_
_geom_bond_atom_site_label_1
_geom_bond_atom_site_label_2
_geom_bond_distance
_geom_bond_site_symmetry_2
_geom_bond_publ_flag
I1 Cu1 2.6756(3) . ?
I2 Cu2 2.6761(3) . ?
Cu1 N5 2.0823(17) . ?
Cu1 N6 2.1304(16) . ?
Cu1 P1 2.2034(5) . ?
Cu2 N7 2.0795(15) . ?
Cu2 N8 2.1063(16) . ?
Cu2 P2 2.1915(5) . ?
P1 N3 1.6654(16) . ?
P1 N2 1.7085(15) . ?
P1 N1 1.7265(15) . ?
P2 N4 1.6620(16) . ?
P2 N1 1.7024(15) . ?
P2 N2 1.7319(15) . ?
O1 C10 1.424(3) . ?
O1 C11 1.433(3) . ?
O2 C14 1.427(2) . ?
O2 C15 1.430(3) . ?
N1 C1 1.482(2) . ?
N2 C5 1.488(2) . ?
N3 C12 1.463(2) . ?
N3 C9 1.470(3) . ?
N4 C16 1.463(2) . ?
N4 C13 1.465(2) . ?
N5 C17 1.330(3) . ?
N5 C21 1.364(3) . ?
N6 C27 1.332(3) . ?
N6 C28 1.359(3) . ?
N7 C29 1.329(2) . ?
N7 C40 1.364(2) . ?
N8 C38 1.332(2) . ?
N8 C39 1.357(2) . ?
C1 C2 1.525(3) . ?
C1 C4 1.526(3) . ?
C1 C3 1.531(3) . ?
C2 H2A 0.9800 . ?
C2 H2B 0.9800 . ?
C2 H2C 0.9800 . ?
C3 H3A 0.9800 . ?
C3 H3B 0.9800 . ?
C3 H3C 0.9800 . ?
C4 H4A 0.9800 . ?
C4 H4B 0.9800 . ?
C4 H4C 0.9800 . ?
C5 C7 1.526(3) . ?
C5 C6 1.530(3) . ?
C5 C8 1.531(3) . ?
C6 H6A 0.9800 . ?
C6 H6B 0.9800 . ?
C6 H6C 0.9800 . ?
C7 H7A 0.9800 . ?
C7 H7B 0.9800 . ?
C7 H7C 0.9800 . ?
C8 H8A 0.9800 . ?
C8 H8B 0.9800 . ?
C8 H8C 0.9800 . ?
C9 C10 1.524(3) . ?
C9 H9A 0.9900 . ?
C9 H9B 0.9900 . ?
C10 H10A 0.9900 . ?
C10 H10B 0.9900 . ?
C11 C12 1.517(3) . ?
C11 H11A 0.9900 . ?
C11 H11B 0.9900 . ?
C12 H12A 0.9900 . ?
C12 H12B 0.9900 . ?
C13 C14 1.520(3) . ?
C13 H13A 0.9900 . ?
C13 H13B 0.9900 . ?
C14 H14A 0.9900 . ?
C14 H14B 0.9900 . ?
C15 C16 1.513(3) . ?
C15 H15A 0.9900 . ?
C15 H15B 0.9900 . ?
C16 H16A 0.9900 . ?
C16 H16B 0.9900 . ?
C17 C18 1.413(3) . ?
C17 H17 0.9500 . ?
C18 C19 1.371(5) . ?
C18 H18 0.9500 . ?
C19 C20 1.395(5) . ?
C19 H19 0.9500 . ?
C20 C21 1.419(3) . ?
C20 C22 1.449(5) . ?
C21 C28 1.432(4) . ?
C22 C23 1.338(6) . ?
C22 H22 0.9500 . ?
C23 C24 1.422(5) . ?
C23 H23 0.9500 . ?
C24 C25 1.414(5) . ?
C24 C28 1.421(3) . ?
C25 C26 1.353(5) . ?
C25 H25 0.9500 . ?
C26 C27 1.405(3) . ?
C26 H26 0.9500 . ?
C27 H27 0.9500 . ?
C29 C30 1.399(3) . ?
C29 H29 0.9500 . ?
C30 C31 1.365(3) . ?
C30 H30 0.9500 . ?
C31 C32 1.413(3) . ?
C31 H31 0.9500 . ?
C32 C40 1.409(3) . ?
C32 C33 1.439(3) . ?
C33 C34 1.341(3) . ?
C33 H33 0.9500 . ?
C34 C35 1.442(3) . ?
C34 H34 0.9500 . ?
C35 C36 1.409(3) . ?
C35 C39 1.409(2) . ?
C36 C37 1.366(3) . ?
C36 H36 0.9500 . ?
C37 C38 1.401(3) . ?
C37 H37 0.9500 . ?
C38 H38 0.9500 . ?
C39 C40 1.444(2) . ?
C42 C41 1.451(3) . ?
C42 H42A 0.9800 . ?
C42 H42B 0.9800 . ?
C42 H42C 0.9800 . ?
C41 N9 1.131(3) . ?
